data_7102974
loop_
_publ_author_name
'Mough, Scott T'
'Holman, K Travis'

_publ_section_title
;
 A soft coordination polymer derived from container molecule ligands.
;
_journal_issue 12
_journal_name_full 'Chemical communications (Cambridge, England)'
_journal_page_first 1407
_journal_page_last 1409
_journal_paper_doi 10.1039/b715339b
_journal_year 2008
_chemical_formula_moiety '(Cu 2+)1.5, (C75 H63 O18 3-), 2.15(C5 H5 N), 2(C3 H7 N O), 1(C H4 O)'
_chemical_formula_sum 'C93.25 H93.75 Cu1.5 N4.15 O21.5'
_chemical_formula_weight 1711.88
_chemical_name_systematic
;
?
;
_space_group_IT_number 15
_symmetry_cell_setting monoclinic
_symmetry_space_group_name_Hall '-C 2yc'
_symmetry_space_group_name_H-M 'C 1 2/c 1'
_atom_sites_solution_hydrogens geom
_atom_sites_solution_primary direct
_atom_sites_solution_secondary difmap
_audit_creation_method SHELXL-97
_cell_angle_alpha 90.00
_cell_angle_beta 102.719(2)
_cell_angle_gamma 90.00
_cell_formula_units_Z 8
_cell_length_a 53.319(6)
_cell_length_b 15.9118(16)
_cell_length_c 22.444(2)
_cell_measurement_reflns_used 6330
_cell_measurement_temperature 173(2)
_cell_measurement_theta_max 19.95
_cell_measurement_theta_min 2.21
_cell_volume 18574(3)
_computing_cell_refinement 'SAINT, Bruker'
_computing_data_collection 'SMART, Bruker'
_computing_data_reduction 'SAINT, Bruker'
_computing_molecular_graphics 'XSEED, L. Barbour; http://www.xseed.com'
_computing_publication_material SHELXL-97-2
_computing_structure_refinement 'SHELXL-97 (Sheldrick, 1997)'
_computing_structure_solution 'SHELXS-97 (Sheldrick, 1990)'
_diffrn_ambient_temperature 173(2)
_diffrn_measured_fraction_theta_full 0.999
_diffrn_measured_fraction_theta_max 0.995
_diffrn_measurement_device_type 'SMART 1k CCD (Siemens)'
_diffrn_measurement_method 'omega scans'
_diffrn_radiation_monochromator graphite
_diffrn_radiation_source 'fine-focus sealed tube'
_diffrn_radiation_type MoK\a
_diffrn_radiation_wavelength 0.71073
_diffrn_reflns_av_R_equivalents 0.0965
_diffrn_reflns_av_sigmaI/netI 0.1143
_diffrn_reflns_limit_h_max 56
_diffrn_reflns_limit_h_min -55
_diffrn_reflns_limit_k_max 16
_diffrn_reflns_limit_k_min -16
_diffrn_reflns_limit_l_max 23
_diffrn_reflns_limit_l_min -23
_diffrn_reflns_number 51505
_diffrn_reflns_theta_full 22.00
_diffrn_reflns_theta_max 22.10
_diffrn_reflns_theta_min 1.84
_exptl_absorpt_coefficient_mu 0.417
_exptl_absorpt_correction_T_max 0.9439
_exptl_absorpt_correction_T_min 0.5599
_exptl_absorpt_correction_type empirical
_exptl_absorpt_process_details 'SADABS, G. Sheldrick (1999)'
_exptl_crystal_colour blue
_exptl_crystal_density_diffrn 1.224
_exptl_crystal_density_method 'not measured'
_exptl_crystal_description prism
_exptl_crystal_F_000 7182
_exptl_crystal_size_max 0.36
_exptl_crystal_size_mid 0.18
_exptl_crystal_size_min 0.14
_refine_diff_density_max 0.961
_refine_diff_density_min -0.427
_refine_diff_density_rms 0.082
_refine_ls_extinction_method none
_refine_ls_goodness_of_fit_ref 0.866
_refine_ls_hydrogen_treatment constr
_refine_ls_matrix_type full
_refine_ls_number_parameters 958
_refine_ls_number_reflns 11478
_refine_ls_number_restraints 0
_refine_ls_restrained_S_all 0.866
_refine_ls_R_factor_all 0.1775
_refine_ls_R_factor_gt 0.0946
_refine_ls_shift/su_max 0.000
_refine_ls_shift/su_mean 0.000
_refine_ls_structure_factor_coef Fsqd
_refine_ls_weighting_details 'calc w=1/[\s^2^(Fo^2^)+(0.1710P)^2^+0.0000P] where P=(Fo^2^+2Fc^2^)/3'
_refine_ls_weighting_scheme calc
_refine_ls_wR_factor_gt 0.2458
_refine_ls_wR_factor_ref 0.2815
_reflns_number_gt 4431
_reflns_number_total 11478
_reflns_threshold_expression >2sigma(I)
_cod_data_source_file b715339b.txt
_cod_data_source_block 06070s2
_cod_original_sg_symbol_H-M C2/c
_cod_original_formula_sum 'C93.25 H93.75 Cu1.50 N4.15 O21.50'
_cod_database_code 7102974

loop_
_symmetry_equiv_pos_as_xyz
'x, y, z'
'-x, y, -z+1/2'
'x+1/2, y+1/2, z'
'-x+1/2, y+1/2, -z+1/2'
'-x, -y, -z'
'x, -y, z-1/2'
'-x+1/2, -y+1/2, -z'
'x+1/2, -y+1/2, z-1/2'

loop_
_atom_site_label
_atom_site_type_symbol
_atom_site_fract_x
_atom_site_fract_y
_atom_site_fract_z
_atom_site_U_iso_or_equiv
_atom_site_adp_type
_atom_site_occupancy
_atom_site_symmetry_multiplicity
_atom_site_calc_flag
_atom_site_refinement_flags
_atom_site_disorder_assembly
_atom_site_disorder_group
Cu1 Cu 0.28196(3) 0.39508(7) -0.14468(7) 0.1146(6) Uani 1 1 d . . .
O1 O 0.22111(11) 0.5239(4) 0.0594(3) 0.0917(18) Uani 1 1 d . . .
C1 C 0.22181(16) 0.8320(5) 0.0511(4) 0.071(2) Uani 1 1 d . . .
H1A H 0.2383 0.8258 0.0380 0.086 Uiso 1 1 calc R . .
H1B H 0.2238 0.8795 0.0803 0.086 Uiso 1 1 calc R . .
Cu2 Cu 0.0000 0.84736(12) 0.2500 0.1040(7) Uani 1 2 d S . .
O2 O 0.20269(11) 0.5240(4) 0.1575(3) 0.095(2) Uani 1 1 d . . .
C2 C 0.21735(15) 0.7547(5) 0.0837(4) 0.062(2) Uani 1 1 d . B .
O3 O 0.20880(16) 0.2158(4) 0.1716(3) 0.112(2) Uani 1 1 d . . .
C3 C 0.22185(14) 0.6790(6) 0.0591(4) 0.067(2) Uani 1 1 d . . .
H3 H 0.2283 0.6793 0.0228 0.081 Uiso 1 1 calc R B .
O4 O 0.17070(16) 0.1560(5) 0.1311(4) 0.127(3) Uani 1 1 d . . .
C4 C 0.21774(16) 0.6033(6) 0.0835(4) 0.076(2) Uani 1 1 d . B .
O5 O 0.09359(13) 0.4270(4) 0.1954(4) 0.096(2) Uani 1 1 d . D .
C5 C 0.20804(15) 0.6013(7) 0.1377(4) 0.077(3) Uani 1 1 d . B .
O6 O 0.06006(12) 0.5457(5) 0.1651(4) 0.114(2) Uani 1 1 d . . .
C6 C 0.20442(16) 0.6759(7) 0.1625(4) 0.083(3) Uani 1 1 d . . .
H6 H 0.1986 0.6755 0.1996 0.100 Uiso 1 1 calc R D .
O7 O 0.11343(15) 0.7517(6) 0.1893(4) 0.153(3) Uani 1 1 d . . .
C7 C 0.20850(15) 0.7534(6) 0.1383(4) 0.075(2) Uani 1 1 d . B .
O8 O 0.0900(2) 0.8643(8) 0.0833(6) 0.077(4) Uiso 0.50 1 d P A 1
C8 C 0.2359(4) 0.5212(10) 0.0146(8) 0.112(7) Uani 0.65 1 d P B 9
H8A H 0.2350 0.4648 -0.0032 0.168 Uiso 0.65 1 calc PR B 9
H8B H 0.2538 0.5348 0.0334 0.168 Uiso 0.65 1 calc PR B 9
H8C H 0.2292 0.5623 -0.0175 0.168 Uiso 0.65 1 calc PR B 9
O9 O 0.0131(2) 0.8295(11) 0.1770(6) 0.100(4) Uani 0.70 1 d P C 2
C9 C 0.18497(16) 0.5253(6) 0.1988(4) 0.081(3) Uani 1 1 d . D 11
H9A H 0.1718 0.5696 0.1865 0.098 Uiso 1 1 calc R D 11
H9B H 0.1944 0.5362 0.2412 0.098 Uiso 1 1 calc R D 11
O10 O -0.0115(7) 0.7601(18) 0.1385(13) 0.118(11) Uiso 0.30 1 d P C 1
C10 C 0.17258(18) 0.4397(7) 0.1937(4) 0.086(3) Uani 1 1 d . . .
O11 O 0.01013(11) 0.7163(4) -0.1345(2) 0.0859(17) Uani 1 1 d . . .
C11 C 0.14749(19) 0.4369(7) 0.2036(4) 0.096(3) Uani 1 1 d . D .
H11 H 0.1393 0.4867 0.2128 0.115 Uiso 1 1 calc R . .
O12 O 0.03436(11) 0.6860(4) -0.2172(3) 0.0966(19) Uani 1 1 d . E .
C12 C 0.1348(2) 0.3591(7) 0.1995(4) 0.092(3) Uani 1 1 d . . .
O13 O 0.14691(17) 0.9106(5) -0.1620(4) 0.126(2) Uiso 1 1 d . . .
C13 C 0.1466(2) 0.2901(6) 0.1843(4) 0.099(3) Uani 1 1 d . D .
H13 H 0.1376 0.2382 0.1787 0.119 Uiso 1 1 calc R . .
O14 O 0.18831(13) 0.8221(4) -0.1709(3) 0.0909(18) Uani 1 1 d . G .
C14 C 0.1717(2) 0.2936(7) 0.1768(4) 0.087(3) Uani 1 1 d . . .
O15 O 0.26112(12) 0.4904(4) -0.1322(3) 0.097(2) Uani 1 1 d . G .
C15 C 0.18380(17) 0.3666(7) 0.1804(4) 0.081(3) Uani 1 1 d . D .
H15 H 0.2008 0.3684 0.1736 0.097 Uiso 1 1 calc R . .
O16 O 0.23083(12) 0.3958(4) -0.1647(4) 0.135(3) Uani 1 1 d . G .
C16 C 0.1835(3) 0.2150(7) 0.1568(5) 0.096(3) Uani 1 1 d . D .
O17 O 0.14347(11) 0.4625(4) -0.1428(3) 0.099(2) Uani 1 1 d . G .
C17 C 0.10916(18) 0.3536(6) 0.2150(5) 0.109(4) Uani 1 1 d . D .
H17A H 0.1001 0.3031 0.1954 0.130 Uiso 1 1 calc R . .
H17B H 0.1115 0.3471 0.2598 0.130 Uiso 1 1 calc R . .
O18 O 0.16003(13) 0.3965(4) -0.0310(4) 0.106(2) Uani 1 1 d . . .
C18 C 0.07983(19) 0.4284(7) 0.1358(6) 0.081(3) Uani 1 1 d . . .
C19 C 0.08272(17) 0.3726(6) 0.0907(6) 0.080(3) Uani 1 1 d . E .
H19 H 0.0960 0.3315 0.1000 0.096 Uiso 1 1 calc R . .
C20 C 0.0668(2) 0.3739(6) 0.0315(6) 0.081(3) Uani 1 1 d . . .
C21 C 0.04758(18) 0.4340(6) 0.0172(5) 0.076(3) Uani 1 1 d . E .
C22 C 0.04565(18) 0.4911(6) 0.0614(6) 0.080(3) Uani 1 1 d . . .
H22 H 0.0325 0.5324 0.0522 0.096 Uiso 1 1 calc R E .
C23 C 0.0617(2) 0.4922(7) 0.1189(6) 0.090(3) Uani 1 1 d . E .
C24 C 0.0391(4) 0.6078(10) 0.1564(7) 0.160(6) Uani 0.80 1 d P E 2
H24A H 0.0385 0.6386 0.1183 0.240 Uiso 0.80 1 calc PR E 2
H24B H 0.0422 0.6472 0.1908 0.240 Uiso 0.80 1 calc PR E 2
H24C H 0.0227 0.5788 0.1543 0.240 Uiso 0.80 1 calc PR E 2
C25 C 0.02810(17) 0.4350(6) -0.0415(5) 0.083(3) Uani 1 1 d . . .
H25A H 0.0279 0.3784 -0.0599 0.100 Uiso 1 1 calc R E .
H25B H 0.0111 0.4437 -0.0318 0.100 Uiso 1 1 calc R . .
C26 C 0.20008(15) 0.8310(5) 0.1671(4) 0.071(2) Uani 1 1 d . . .
H26A H 0.2092 0.8808 0.1561 0.085 Uiso 1 1 calc R D .
H26B H 0.2044 0.8253 0.2122 0.085 Uiso 1 1 calc R . .
C27 C 0.17130(18) 0.8428(6) 0.1448(5) 0.073(2) Uani 1 1 d . A .
C28 C 0.1561(2) 0.7969(6) 0.1776(4) 0.091(3) Uani 1 1 d . . .
H28 H 0.1644 0.7673 0.2133 0.109 Uiso 1 1 calc R D .
C29 C 0.1309(3) 0.7935(7) 0.1608(6) 0.102(3) Uani 1 1 d . A .
C30 C 0.11903(18) 0.8386(8) 0.1106(6) 0.103(4) Uani 1 1 d . . .
C31 C 0.1333(2) 0.8878(7) 0.0774(4) 0.102(3) Uani 1 1 d . A .
H31 H 0.1247 0.9204 0.0435 0.123 Uiso 1 1 calc R . .
C32 C 0.15998(18) 0.8882(6) 0.0946(5) 0.073(2) Uani 1 1 d . . .
C33 C 0.1272(7) 0.696(2) 0.2494(17) 0.202(14) Uiso 0.50 1 d P F 1
H33A H 0.1220 0.7172 0.2857 0.303 Uiso 0.50 1 calc PR F 1
H33B H 0.1459 0.6994 0.2553 0.303 Uiso 0.50 1 calc PR F 1
H33C H 0.1218 0.6368 0.2429 0.303 Uiso 0.50 1 calc PR F 1
C34 C 0.0779(3) 0.8599(12) 0.0372(8) 0.069(5) Uiso 0.50 1 d P A 1
H34A H 0.0875 0.8294 0.0110 0.083 Uiso 0.50 1 calc PR A 1
H34B H 0.0746 0.9175 0.0205 0.083 Uiso 0.50 1 calc PR A 1
C35 C 0.05125(16) 0.8150(7) 0.0323(5) 0.108(3) Uani 1 1 d . . .
C36 C 0.0369(2) 0.7834(6) -0.0232(4) 0.097(3) Uani 1 1 d . A .
H36 H 0.0450 0.7752 -0.0564 0.116 Uiso 1 1 calc R . .
C37 C 0.01120(17) 0.7640(5) -0.0305(5) 0.074(2) Uani 1 1 d . . .
C38 C 0.00039(17) 0.7750(5) 0.0200(5) 0.077(3) Uani 1 1 d . A .
H38 H -0.0173 0.7619 0.0159 0.092 Uiso 1 1 calc R . .
C39 C 0.01386(18) 0.8035(5) 0.0748(4) 0.071(2) Uani 1 1 d . . .
C40 C 0.03875(18) 0.8229(6) 0.0835(4) 0.100(3) Uani 1 1 d . A .
H40 H 0.0481 0.8416 0.1222 0.120 Uiso 1 1 calc R . .
C41 C -0.0010(3) 0.8127(6) 0.1260(6) 0.084(3) Uani 1 1 d . C .
C42 C -0.00425(16) 0.7385(6) -0.0899(4) 0.086(3) Uani 1 1 d . A .
H42A H -0.0149 0.6898 -0.0837 0.103 Uiso 1 1 calc R . .
H42B H -0.0161 0.7851 -0.1063 0.103 Uiso 1 1 calc R . .
C43 C 0.02160(15) 0.6390(6) -0.1293(4) 0.066(2) Uani 1 1 d . E .
C44 C 0.01999(14) 0.5798(6) -0.0882(4) 0.073(2) Uani 1 1 d . . .
H44 H 0.0112 0.5931 -0.0568 0.088 Uiso 1 1 calc R E .
C45 C 0.03079(15) 0.4973(6) -0.0888(5) 0.082(3) Uani 1 1 d . E .
C46 C 0.04298(15) 0.4804(6) -0.1379(5) 0.084(3) Uani 1 1 d . . .
C47 C 0.04416(16) 0.5413(7) -0.1801(5) 0.086(3) Uani 1 1 d . E .
H47 H 0.0520 0.5283 -0.2131 0.103 Uiso 1 1 calc R . .
C48 C 0.03449(16) 0.6198(7) -0.1766(4) 0.083(3) Uani 1 1 d . . .
C49 C 0.0436(2) 0.6675(7) -0.2705(5) 0.137(4) Uani 1 1 d . . .
H49A H 0.0625 0.6662 -0.2601 0.206 Uiso 1 1 calc R E .
H49B H 0.0378 0.7110 -0.3014 0.206 Uiso 1 1 calc R . .
H49C H 0.0370 0.6127 -0.2867 0.206 Uiso 1 1 calc R . .
C50 C 0.05511(17) 0.3964(6) -0.1421(4) 0.090(3) Uani 1 1 d . E .
H50A H 0.0449 0.3533 -0.1260 0.108 Uiso 1 1 calc R . .
H50B H 0.0540 0.3835 -0.1857 0.108 Uiso 1 1 calc R . .
C51 C 0.17488(16) 0.9412(5) 0.0605(4) 0.081(3) Uani 1 1 d . A .
H51A H 0.1921 0.9515 0.0868 0.097 Uiso 1 1 calc R . .
H51B H 0.1662 0.9963 0.0522 0.097 Uiso 1 1 calc R . .
C52 C 0.1783(2) 0.9035(6) -0.0009(5) 0.085(3) Uani 1 1 d . . .
C53 C 0.1607(2) 0.9215(6) -0.0537(6) 0.088(3) Uani 1 1 d . A .
H53 H 0.1458 0.9537 -0.0520 0.106 Uiso 1 1 calc R . .
C54 C 0.1642(2) 0.8941(6) -0.1072(5) 0.087(3) Uani 1 1 d . A .
C55 C 0.1850(2) 0.8473(6) -0.1135(5) 0.080(3) Uani 1 1 d . . .
C56 C 0.20311(18) 0.8258(5) -0.0614(5) 0.067(2) Uani 1 1 d . A .
H56 H 0.2171 0.7908 -0.0649 0.081 Uiso 1 1 calc R . .
C57 C 0.20121(19) 0.8546(5) -0.0039(5) 0.073(2) Uani 1 1 d . A .
C58 C 0.1271(4) 0.9563(15) -0.1615(10) 0.172(9) Uiso 0.60 1 d P G 1
H58A H 0.1226 0.9886 -0.1996 0.258 Uiso 0.60 1 calc PR G 1
H58B H 0.1309 0.9949 -0.1267 0.258 Uiso 0.60 1 calc PR G 1
H58C H 0.1126 0.9202 -0.1580 0.258 Uiso 0.60 1 calc PR G 1
C59 C 0.20805(18) 0.7656(5) -0.1773(4) 0.077(2) Uani 1 1 d . . .
H59A H 0.2244 0.7846 -0.1508 0.092 Uiso 1 1 calc R G .
H59B H 0.2101 0.7672 -0.2201 0.092 Uiso 1 1 calc R . .
C60 C 0.20307(16) 0.6775(5) -0.1612(4) 0.071(2) Uani 1 1 d . G .
C61 C 0.17963(18) 0.6516(5) -0.1513(3) 0.078(2) Uani 1 1 d . . .
H61 H 0.1664 0.6917 -0.1518 0.093 Uiso 1 1 calc R G .
C62 C 0.17524(16) 0.5673(6) -0.1404(4) 0.076(3) Uani 1 1 d . G .
C63 C 0.19365(16) 0.5086(5) -0.1401(4) 0.074(2) Uani 1 1 d . . .
H63 H 0.1901 0.4511 -0.1339 0.088 Uiso 1 1 calc R G .
C64 C 0.21747(16) 0.5322(6) -0.1486(4) 0.077(3) Uani 1 1 d . G .
C65 C 0.22208(16) 0.6149(6) -0.1588(4) 0.076(2) Uani 1 1 d . . .
H65 H 0.2386 0.6308 -0.1643 0.091 Uiso 1 1 calc R G .
C66 C 0.23711(19) 0.4682(6) -0.1492(4) 0.083(3) Uani 1 1 d . . .
C67 C 0.14993(16) 0.5409(6) -0.1250(5) 0.092(3) Uani 1 1 d . . .
H67A H 0.1515 0.5455 -0.0804 0.111 Uiso 1 1 calc R G .
H67B H 0.1361 0.5797 -0.1453 0.111 Uiso 1 1 calc R . .
C68 C 0.1257(2) 0.4276(6) -0.1133(5) 0.082(3) Uani 1 1 d . . .
C69 C 0.10084(18) 0.4278(5) -0.1399(4) 0.083(3) Uani 1 1 d . E .
H69 H 0.0951 0.4533 -0.1787 0.099 Uiso 1 1 calc R . .
C70 C 0.08239(19) 0.3887(6) -0.1090(6) 0.082(3) Uani 1 1 d . . .
C71 C 0.09012(18) 0.3532(6) -0.0540(6) 0.081(3) Uani 1 1 d . E .
C72 C 0.11653(19) 0.3505(5) -0.0260(5) 0.099(3) Uani 1 1 d . . .
H72 H 0.1224 0.3216 0.0115 0.119 Uiso 1 1 calc R E .
C73 C 0.13463(17) 0.3934(6) -0.0563(6) 0.084(3) Uani 1 1 d . E .
C74 C 0.1678(2) 0.3755(9) 0.0314(6) 0.145(5) Uani 1 1 d . . .
H74A H 0.1559 0.4007 0.0540 0.217 Uiso 1 1 calc R . .
H74B H 0.1852 0.3969 0.0476 0.217 Uiso 1 1 calc R . .
H74C H 0.1677 0.3142 0.0360 0.217 Uiso 1 1 calc R . .
C75 C 0.07276(16) 0.3124(5) -0.0175(4) 0.087(3) Uani 1 1 d . E .
H75A H 0.0812 0.2613 0.0029 0.105 Uiso 1 1 calc R . .
H75B H 0.0565 0.2952 -0.0453 0.105 Uiso 1 1 calc R . .
O8A O 0.0939(2) 0.8168(8) 0.0990(6) 0.079(4) Uiso 0.50 1 d P A 2
C8A C 0.2182(6) 0.524(2) -0.0031(17) 0.094(13) Uiso 0.35 1 d P B 10
H8A1 H 0.2009 0.5441 -0.0223 0.141 Uiso 0.35 1 calc PR B 10
H8A2 H 0.2206 0.4670 -0.0172 0.141 Uiso 0.35 1 calc PR B 10
H8A3 H 0.2311 0.5615 -0.0142 0.141 Uiso 0.35 1 calc PR B 10
O9A O 0.0077(6) 0.8719(16) 0.1662(14) 0.090(12) Uiso 0.30 1 d P C 1
O10A O -0.02500(17) 0.7992(7) 0.1138(4) 0.082(3) Uani 0.70 1 d P C 2
C24A C 0.0603(14) 0.639(4) 0.133(3) 0.17(3) Uiso 0.20 1 d P E 3
H24D H 0.0701 0.6779 0.1631 0.248 Uiso 0.20 1 calc PR E 3
H24E H 0.0426 0.6589 0.1198 0.248 Uiso 0.20 1 calc PR E 3
H24F H 0.0683 0.6342 0.0980 0.248 Uiso 0.20 1 calc PR E 3
C33A C 0.1173(6) 0.677(2) 0.2057(15) 0.158(11) Uiso 0.50 1 d P F 2
H33D H 0.1229 0.6456 0.1735 0.237 Uiso 0.50 1 calc PR F 2
H33E H 0.1014 0.6531 0.2131 0.237 Uiso 0.50 1 calc PR F 2
H33F H 0.1307 0.6751 0.2433 0.237 Uiso 0.50 1 calc PR F 2
C34A C 0.0809(3) 0.8023(13) 0.0501(8) 0.078(5) Uiso 0.50 1 d P A 2
H34C H 0.0840 0.7427 0.0414 0.094 Uiso 0.50 1 calc PR A 2
H34D H 0.0881 0.8361 0.0207 0.094 Uiso 0.50 1 calc PR A 2
C58A C 0.1305(7) 0.863(2) -0.1867(15) 0.159(12) Uiso 0.40 1 d P G 2
H58D H 0.1188 0.8510 -0.1596 0.238 Uiso 0.40 1 calc PR G 2
H58E H 0.1385 0.8104 -0.1961 0.238 Uiso 0.40 1 calc PR G 2
H58F H 0.1208 0.8882 -0.2247 0.238 Uiso 0.40 1 calc PR G 2
N7S N 0.28672(18) 0.4493(3) -0.2211(3) 0.096(3) Uani 1 1 d G H -1
C8S C 0.31117(14) 0.4760(4) -0.2247(4) 0.113(4) Uani 1 1 d G H -1
H8S H 0.3255 0.4635 -0.1925 0.136 Uiso 1 1 calc R H -1
C9S C 0.31464(18) 0.5211(4) -0.2754(5) 0.137(5) Uani 1 1 d G H -1
H9S H 0.3313 0.5393 -0.2778 0.164 Uiso 1 1 calc R H -1
C10S C 0.2937(3) 0.5394(4) -0.3224(4) 0.135(5) Uani 1 1 d G H -1
H10S H 0.2960 0.5702 -0.3571 0.162 Uiso 1 1 calc R H -1
C11S C 0.2692(2) 0.5127(6) -0.3189(4) 0.154(5) Uani 1 1 d G H -1
H11S H 0.2549 0.5252 -0.3510 0.184 Uiso 1 1 calc R H -1
C12S C 0.26574(13) 0.4677(5) -0.2682(5) 0.120(4) Uani 1 1 d G H -1
H12S H 0.2490 0.4494 -0.2658 0.144 Uiso 1 1 calc R H -1
N13S N 0.2796(3) 0.3520(9) -0.0703(6) 0.025(4) Uiso 0.30 1 d PG H -2
C14S C 0.2843(5) 0.2690(8) -0.0518(10) 0.122(12) Uiso 0.30 1 d PG H -2
H14S H 0.2850 0.2265 -0.0811 0.147 Uiso 0.30 1 calc PR H -2
C15S C 0.2879(6) 0.2481(14) 0.0097(12) 0.23(3) Uiso 0.30 1 d PG H -2
H15S H 0.2911 0.1914 0.0223 0.277 Uiso 0.30 1 calc PR H -2
C16S C 0.2868(6) 0.310(2) 0.0526(7) 0.142(14) Uiso 0.30 1 d PG H -2
H16S H 0.2893 0.2960 0.0946 0.170 Uiso 0.30 1 calc PR H -2
C17S C 0.2822(6) 0.3932(19) 0.0341(8) 0.23(2) Uiso 0.30 1 d PG H -2
H17S H 0.2814 0.4357 0.0634 0.272 Uiso 0.30 1 calc PR H -2
C18S C 0.2786(4) 0.4141(10) -0.0274(10) 0.119(12) Uiso 0.30 1 d PG H -2
H18S H 0.2754 0.4708 -0.0400 0.143 Uiso 0.30 1 calc PR H -2
N19S N 0.2919(3) 0.3575(9) -0.0427(6) 0.028(4) Uiso 0.30 1 d PG H -1
C20S C 0.3144(3) 0.3678(12) 0.0017(9) 0.151(15) Uiso 0.30 1 d PG H -1
H20S H 0.3270 0.4071 -0.0044 0.182 Uiso 0.30 1 calc PR H -1
C21S C 0.3184(4) 0.3205(15) 0.0550(8) 0.085(9) Uiso 0.30 1 d PG H -1
H21S H 0.3338 0.3275 0.0854 0.102 Uiso 0.30 1 calc PR H -1
C22S C 0.3000(6) 0.2630(15) 0.0640(9) 0.21(2) Uiso 0.30 1 d PG H -1
H22S H 0.3028 0.2307 0.1005 0.253 Uiso 0.30 1 calc PR H -1
C23S C 0.2775(5) 0.2528(16) 0.0196(12) 0.161(19) Uiso 0.30 1 d PG H -1
H23S H 0.2649 0.2135 0.0257 0.193 Uiso 0.30 1 calc PR H -1
C24S C 0.2734(4) 0.3000(14) -0.0338(10) 0.28(4) Uiso 0.30 1 d PG H -1
H24S H 0.2581 0.2930 -0.0641 0.340 Uiso 0.30 1 calc PR H -1
N25S N 0.0056(4) 0.9671(6) 0.2610(9) 0.084(6) Uiso 0.35 1 d PG C -1
C26S C -0.0077(4) 1.0093(10) 0.2094(8) 0.129(7) Uiso 0.35 1 d PG C -1
H26S H -0.0167 0.9785 0.1751 0.155 Uiso 0.35 1 calc PR C -1
C27S C -0.0079(4) 1.0967(10) 0.2082(8) 0.186(10) Uiso 0.35 1 d PG C -1
H27S H -0.0170 1.1255 0.1729 0.223 Uiso 0.35 1 calc PR C -1
C28S C 0.0053(4) 1.1418(6) 0.2584(11) 0.063(6) Uiso 0.35 1 d PG C -1
H28S H 0.0052 1.2015 0.2575 0.076 Uiso 0.35 1 calc PR C -1
C29S C 0.0186(4) 1.0996(10) 0.3100(9) 0.186(10) Uiso 0.35 1 d PG C -1
H29S H 0.0276 1.1305 0.3443 0.223 Uiso 0.35 1 calc PR C -1
C30S C 0.0188(4) 1.0123(10) 0.3113(8) 0.129(7) Uiso 0.35 1 d PG C -1
H30S H 0.0279 0.9834 0.3465 0.155 Uiso 0.35 1 calc PR C -1
N31S N 0.0016(3) 0.7239(9) 0.2522(11) 0.109(9) Uiso 0.20 1 d PG C -1
C32S C 0.0177(5) 0.6845(11) 0.2197(11) 0.161(12) Uiso 0.20 1 d PG C -1
H32S H 0.0296 0.7168 0.2034 0.193 Uiso 0.20 1 calc PR C -1
C33S C 0.0163(6) 0.5980(12) 0.2110(17) 0.132(13) Uiso 0.20 1 d PG C -1
H33S H 0.0272 0.5711 0.1888 0.159 Uiso 0.20 1 calc PR C -1
C34S C -0.0012(7) 0.5509(10) 0.2348(19) 0.103(16) Uiso 0.20 1 d PG C -1
H34S H -0.0021 0.4918 0.2289 0.124 Uiso 0.20 1 calc PR C -1
C35S C -0.0172(6) 0.5903(15) 0.2673(19) 0.132(13) Uiso 0.20 1 d PG C -1
H35S H -0.0291 0.5581 0.2836 0.159 Uiso 0.20 1 calc PR C -1
C36S C -0.0158(5) 0.6768(15) 0.2760(17) 0.161(12) Uiso 0.20 1 d PG C -1
H36S H -0.0268 0.7037 0.2983 0.193 Uiso 0.20 1 calc PR C -1
O37S O 0.0310(3) 0.8089(7) 0.2782(6) 0.149(6) Uiso 0.50 1 d PG C -1
H37S H 0.0354 0.7587 0.2749 0.179 Uiso 0.50 1 calc PR C -1
C38S C 0.0507(3) 0.8521(9) 0.3072(7) 0.120(7) Uiso 0.50 1 d PG C -1
H38A H 0.0465 0.9121 0.3047 0.179 Uiso 0.50 1 calc PR C -1
H38B H 0.0654 0.8419 0.2885 0.179 Uiso 0.50 1 calc PR C -1
H38C H 0.0552 0.8347 0.3501 0.179 Uiso 0.50 1 calc PR C -1

loop_
_atom_site_aniso_label
_atom_site_aniso_U_11
_atom_site_aniso_U_22
_atom_site_aniso_U_33
_atom_site_aniso_U_23
_atom_site_aniso_U_13
_atom_site_aniso_U_12
Cu1 0.1362(11) 0.0761(8) 0.1642(13) -0.0124(8) 0.1039(10) 0.0041(8)
O1 0.096(4) 0.084(5) 0.109(5) 0.006(4) 0.052(4) 0.001(3)
C1 0.075(6) 0.067(6) 0.081(6) -0.022(5) 0.038(6) -0.017(5)
Cu2 0.1185(14) 0.1220(15) 0.0883(12) 0.000 0.0590(11) 0.000
O2 0.111(5) 0.077(4) 0.127(5) 0.031(4) 0.090(4) 0.022(4)
C2 0.069(5) 0.045(5) 0.077(6) -0.015(5) 0.028(5) -0.009(4)
O3 0.110(6) 0.126(6) 0.103(5) -0.022(4) 0.029(5) 0.041(5)
C3 0.063(5) 0.071(6) 0.076(6) 0.014(5) 0.032(4) -0.007(5)
O4 0.154(7) 0.078(5) 0.145(7) -0.009(5) 0.025(5) 0.018(5)
C4 0.091(6) 0.055(6) 0.093(7) -0.003(6) 0.046(5) 0.014(5)
O5 0.078(4) 0.128(6) 0.094(5) 0.024(5) 0.042(4) 0.014(4)
C5 0.072(6) 0.091(8) 0.080(7) 0.010(6) 0.041(5) 0.019(5)
O6 0.091(5) 0.122(6) 0.133(6) 0.026(5) 0.033(5) 0.032(5)
C6 0.091(7) 0.095(8) 0.080(6) -0.010(6) 0.055(5) 0.001(6)
O7 0.145(7) 0.150(8) 0.208(9) -0.004(7) 0.132(7) -0.020(6)
C7 0.060(6) 0.079(7) 0.097(7) 0.001(6) 0.038(5) 0.004(5)
C8 0.18(2) 0.080(11) 0.116(15) -0.016(10) 0.112(16) -0.012(13)
O9 0.101(9) 0.132(12) 0.079(8) -0.006(9) 0.048(7) 0.003(9)
C9 0.086(6) 0.085(7) 0.084(6) 0.012(5) 0.043(5) 0.025(5)
C10 0.080(7) 0.095(8) 0.095(7) 0.016(6) 0.048(5) 0.023(6)
O11 0.092(4) 0.097(5) 0.079(4) -0.009(3) 0.041(3) 0.015(4)
C11 0.094(8) 0.094(8) 0.112(8) 0.042(6) 0.051(6) 0.039(6)
O12 0.090(4) 0.128(6) 0.083(4) 0.012(4) 0.043(4) 0.019(4)
C12 0.103(8) 0.078(7) 0.102(8) 0.027(6) 0.036(6) 0.028(7)
C13 0.109(9) 0.076(7) 0.123(8) 0.008(6) 0.050(7) 0.000(7)
O14 0.135(6) 0.063(4) 0.079(5) 0.008(3) 0.033(4) -0.012(4)
C14 0.088(8) 0.073(7) 0.102(7) -0.001(6) 0.025(6) 0.015(6)
O15 0.071(4) 0.089(4) 0.145(6) -0.046(4) 0.050(4) -0.017(4)
C15 0.072(6) 0.082(7) 0.101(7) 0.001(6) 0.045(5) 0.019(6)
O16 0.073(4) 0.084(5) 0.271(9) -0.071(6) 0.084(5) -0.023(4)
C16 0.133(11) 0.064(7) 0.094(8) 0.011(6) 0.033(8) 0.010(8)
O17 0.078(4) 0.080(4) 0.166(6) -0.023(4) 0.082(4) -0.020(4)
C17 0.083(7) 0.105(8) 0.151(10) 0.066(7) 0.057(7) 0.024(6)
O18 0.065(5) 0.124(5) 0.138(6) 0.011(5) 0.040(4) 0.002(4)
C18 0.059(7) 0.095(8) 0.105(10) 0.016(8) 0.052(7) -0.002(6)
C19 0.048(6) 0.089(8) 0.116(9) 0.034(7) 0.043(7) -0.001(5)
C20 0.069(7) 0.067(7) 0.120(9) 0.015(6) 0.048(7) -0.009(6)
C21 0.053(6) 0.078(7) 0.107(8) 0.017(7) 0.037(6) -0.003(6)
C22 0.056(6) 0.080(7) 0.114(9) 0.002(7) 0.043(7) 0.010(5)
C23 0.063(7) 0.104(9) 0.112(10) -0.007(8) 0.042(7) 0.002(7)
C24 0.190(17) 0.136(14) 0.166(15) 0.039(12) 0.066(13) 0.046(13)
C25 0.060(6) 0.083(7) 0.119(8) 0.017(6) 0.047(6) 0.009(5)
C26 0.065(6) 0.082(6) 0.070(6) -0.027(5) 0.022(4) -0.007(5)
C27 0.080(7) 0.072(6) 0.080(7) -0.024(6) 0.047(6) -0.010(5)
C28 0.060(7) 0.118(8) 0.103(8) -0.007(6) 0.040(6) 0.006(6)
C29 0.121(11) 0.109(9) 0.096(9) -0.012(7) 0.063(8) 0.004(8)
C30 0.046(6) 0.154(11) 0.121(9) -0.048(9) 0.041(7) -0.022(7)
C31 0.084(8) 0.140(9) 0.095(7) -0.016(6) 0.047(6) -0.001(7)
C32 0.067(7) 0.082(6) 0.082(7) -0.019(6) 0.040(6) -0.007(5)
C35 0.044(6) 0.178(11) 0.113(9) -0.026(8) 0.042(6) -0.005(6)
C36 0.085(8) 0.143(9) 0.070(7) -0.004(6) 0.033(6) 0.019(7)
C37 0.049(6) 0.094(7) 0.090(7) 0.005(6) 0.038(6) 0.012(5)
C38 0.075(6) 0.075(6) 0.094(7) 0.012(6) 0.047(6) 0.012(5)
C39 0.074(7) 0.081(6) 0.068(6) -0.012(5) 0.039(5) -0.006(5)
C40 0.069(7) 0.160(10) 0.079(7) -0.032(6) 0.035(5) -0.026(6)
C41 0.131(11) 0.043(6) 0.094(9) -0.010(6) 0.061(9) -0.024(6)
C42 0.071(6) 0.110(7) 0.082(7) -0.006(6) 0.028(6) 0.031(5)
C43 0.068(6) 0.066(6) 0.070(6) -0.003(5) 0.027(5) 0.013(5)
C44 0.040(5) 0.103(8) 0.080(6) -0.001(6) 0.021(4) 0.005(5)
C45 0.050(5) 0.080(7) 0.116(8) -0.006(6) 0.019(5) 0.002(5)
C46 0.061(6) 0.086(7) 0.116(8) -0.019(7) 0.045(6) 0.011(5)
C47 0.071(6) 0.087(7) 0.112(8) 0.008(7) 0.048(6) 0.025(6)
C48 0.051(6) 0.120(9) 0.081(7) 0.007(7) 0.022(5) -0.010(6)
C49 0.123(9) 0.186(12) 0.131(9) 0.021(8) 0.089(8) 0.048(8)
C50 0.068(7) 0.100(7) 0.118(8) -0.011(6) 0.051(6) 0.001(6)
C51 0.095(7) 0.067(6) 0.095(7) -0.012(5) 0.054(6) -0.001(5)
C52 0.084(7) 0.070(6) 0.109(9) 0.032(6) 0.038(7) -0.009(6)
C53 0.104(8) 0.073(7) 0.102(9) 0.024(7) 0.054(8) 0.008(6)
C54 0.085(7) 0.083(7) 0.091(9) 0.024(6) 0.015(7) -0.001(6)
C55 0.100(8) 0.066(6) 0.077(8) 0.018(6) 0.023(7) 0.003(6)
C56 0.085(7) 0.042(5) 0.083(7) -0.005(5) 0.037(6) -0.013(5)
C57 0.090(7) 0.049(5) 0.092(8) 0.003(5) 0.044(6) -0.004(5)
C59 0.102(7) 0.070(6) 0.067(6) 0.008(5) 0.036(5) 0.000(6)
C60 0.074(6) 0.073(6) 0.081(6) -0.014(5) 0.051(5) -0.020(5)
C61 0.111(7) 0.060(6) 0.075(6) -0.005(5) 0.048(5) 0.000(5)
C62 0.084(6) 0.066(6) 0.099(7) -0.007(5) 0.063(5) -0.015(5)
C63 0.073(6) 0.051(5) 0.110(7) -0.015(5) 0.049(5) 0.001(5)
C64 0.076(6) 0.060(6) 0.116(7) -0.030(5) 0.065(5) -0.017(5)
C65 0.073(6) 0.081(7) 0.088(6) -0.015(5) 0.050(5) -0.017(6)
C66 0.069(7) 0.067(7) 0.125(8) -0.046(6) 0.045(6) -0.025(6)
C67 0.074(6) 0.077(7) 0.145(9) -0.014(6) 0.067(6) 0.008(5)
C68 0.061(7) 0.075(6) 0.121(9) 0.025(6) 0.041(7) 0.014(5)
C69 0.057(6) 0.085(6) 0.120(8) -0.005(6) 0.050(6) 0.010(5)
C70 0.067(7) 0.064(6) 0.126(9) -0.009(6) 0.045(7) 0.002(5)
C71 0.047(6) 0.064(6) 0.145(10) -0.009(6) 0.046(6) -0.005(5)
C72 0.088(8) 0.068(6) 0.162(9) 0.003(6) 0.071(7) 0.010(6)
C73 0.033(6) 0.075(6) 0.153(10) 0.002(7) 0.041(6) 0.001(5)
C74 0.087(8) 0.227(15) 0.124(10) 0.021(10) 0.028(7) -0.024(8)
C75 0.065(6) 0.076(6) 0.133(8) 0.014(6) 0.046(6) -0.010(5)
O10A 0.053(6) 0.115(8) 0.090(7) -0.018(6) 0.044(5) -0.022(6)
N7S 0.108(6) 0.067(5) 0.137(7) -0.021(5) 0.078(6) 0.009(5)
C8S 0.132(10) 0.065(6) 0.176(11) -0.005(7) 0.104(8) 0.013(6)
C9S 0.198(14) 0.084(8) 0.162(12) -0.016(8) 0.114(12) -0.020(9)
C10S 0.184(14) 0.100(9) 0.138(12) -0.008(8) 0.071(11) -0.028(10)
C11S 0.207(17) 0.143(12) 0.111(10) 0.017(8) 0.034(10) -0.048(11)
C12S 0.097(9) 0.104(9) 0.167(12) -0.035(9) 0.046(10) -0.006(7)

loop_
_atom_type_symbol
_atom_type_description
_atom_type_scat_dispersion_real
_atom_type_scat_dispersion_imag
_atom_type_scat_source
C C 0.0033 0.0016 'International Tables Vol C Tables 4.2.6.8 and 6.1.1.4'
H H 0.0000 0.0000 'International Tables Vol C Tables 4.2.6.8 and 6.1.1.4'
N N 0.0061 0.0033 'International Tables Vol C Tables 4.2.6.8 and 6.1.1.4'
O O 0.0106 0.0060 'International Tables Vol C Tables 4.2.6.8 and 6.1.1.4'
Cu Cu 0.3201 1.2651 'International Tables Vol C Tables 4.2.6.8 and 6.1.1.4'

loop_
_geom_angle_atom_site_label_1
_geom_angle_atom_site_label_2
_geom_angle_atom_site_label_3
_geom_angle
_geom_angle_site_symmetry_1
_geom_angle_site_symmetry_3
_geom_angle_publ_flag
N13S Cu1 O15 90.3(5) . . ?
N13S Cu1 O3 90.9(5) . 7 ?
O15 Cu1 O3 160.0(3) . 7 ?
N13S Cu1 N7S 174.8(5) . . ?
O15 Cu1 N7S 88.4(3) . . ?
O3 Cu1 N7S 92.1(3) 7 . ?
N13S Cu1 N19S 17.9(5) . . ?
O15 Cu1 N19S 94.2(4) . . ?
O3 Cu1 N19S 93.1(4) 7 . ?
N7S Cu1 N19S 157.3(5) . . ?
C8A O1 C4 113.3(16) . . ?
C4 O1 C8 116.2(8) . . ?
C2 C1 C57 115.9(7) . . ?
O37S Cu2 N25S 119.9(11) 2 . ?
O37S Cu2 N25S 101.1(10) 2 2 ?
N25S Cu2 N25S 20.4(12) . 2 ?
O37S Cu2 O9 76.5(19) 2 2 ?
N25S Cu2 O9 96.3(8) . 2 ?
N25S Cu2 O9 100.2(8) 2 2 ?
O37S Cu2 O9 97.5(19) 2 . ?
N25S Cu2 O9 100.2(8) . . ?
N25S Cu2 O9 96.3(8) 2 . ?
O9 Cu2 O9 163.2(10) 2 . ?
O37S Cu2 N31S 66.8(10) 2 2 ?
N25S Cu2 N31S 172.4(8) . 2 ?
N25S Cu2 N31S 167.2(8) 2 2 ?
O9 Cu2 N31S 81.5(9) 2 2 ?
O9 Cu2 N31S 81.6(9) . 2 ?
O37S Cu2 N31S 72.0(8) 2 . ?
N25S Cu2 N31S 167.2(8) . . ?
N25S Cu2 N31S 172.4(8) 2 . ?
O9 Cu2 N31S 81.6(9) 2 . ?
O9 Cu2 N31S 81.5(9) . . ?
N31S Cu2 N31S 5.3(10) 2 . ?
O37S Cu2 O9A 92(2) 2 2 ?
N25S Cu2 O9A 75.7(10) . 2 ?
N25S Cu2 O9A 82.7(10) 2 2 ?
O9 Cu2 O9A 21.5(8) 2 2 ?
O9 Cu2 O9A 170.5(11) . 2 ?
N31S Cu2 O9A 101.3(11) 2 2 ?
N31S Cu2 O9A 100.6(11) . 2 ?
O37S Cu2 O9A 96(2) 2 . ?
N25S Cu2 O9A 82.7(10) . . ?
N25S Cu2 O9A 75.7(10) 2 . ?
O9 Cu2 O9A 170.5(11) 2 . ?
O9 Cu2 O9A 21.5(8) . . ?
N31S Cu2 O9A 100.6(11) 2 . ?
N31S Cu2 O9A 101.3(11) . . ?
O9A Cu2 O9A 158.1(15) 2 . ?
C5 O2 C9 114.0(6) . . ?
C3 C2 C7 117.4(7) . . ?
C3 C2 C1 118.2(7) . . ?
C7 C2 C1 124.4(7) . . ?
C16 O3 Cu1 103.0(7) . 7 ?
C4 C3 C2 124.0(7) . . ?
C3 C4 O1 126.7(8) . . ?
C3 C4 C5 119.0(8) . . ?
O1 C4 C5 114.3(8) . . ?
C18 O5 C17 117.2(8) . . ?
C6 C5 O2 127.1(8) . . ?
C6 C5 C4 116.6(9) . . ?
O2 C5 C4 116.2(8) . . ?
C23 O6 C24 119.6(10) . . ?
C23 O6 C24A 103(3) . . ?
C24 O6 C24A 54(3) . . ?
C5 C6 C7 125.0(8) . . ?
C33A O7 C29 120.0(17) . . ?
C29 O7 C33 114.1(16) . . ?
C6 C7 C2 117.9(8) . . ?
C6 C7 C26 118.3(8) . . ?
C2 C7 C26 123.3(8) . . ?
C34 O8 C30 132.2(14) . . ?
C41 O9 Cu2 123.2(9) . . ?
O2 C9 C10 105.9(7) . . ?
C15 C10 C11 118.9(10) . . ?
C15 C10 C9 125.3(8) . . ?
C11 C10 C9 115.7(9) . . ?
C43 O11 C42 117.4(6) . . ?
C10 C11 C12 118.8(9) . . ?
C48 O12 C49 116.2(8) . . ?
C13 C12 C11 119.2(9) . . ?
C13 C12 C17 121.2(10) . . ?
C11 C12 C17 119.6(9) . . ?
C58A O13 C58 81.0(19) . . ?
C58A O13 C54 124.3(18) . . ?
C58 O13 C54 119.2(14) . . ?
C12 C13 C14 121.1(10) . . ?
C55 O14 C59 121.6(7) . . ?
C15 C14 C13 120.0(9) . . ?
C15 C14 C16 121.0(10) . . ?
C13 C14 C16 118.6(11) . . ?
C66 O15 Cu1 107.7(5) . . ?
C14 C15 C10 121.9(9) . . ?
O4 C16 O3 124.1(11) . . ?
O4 C16 C14 123.1(12) . . ?
O3 C16 C14 112.8(11) . . ?
C67 O17 C68 113.1(7) . . ?
O5 C17 C12 112.1(7) . . ?
C73 O18 C74 117.3(8) . . ?
O5 C18 C19 125.4(10) . . ?
O5 C18 C23 117.7(11) . . ?
C19 C18 C23 116.9(11) . . ?
C18 C19 C20 122.7(10) . . ?
C21 C20 C19 119.3(10) . . ?
C21 C20 C75 121.7(11) . . ?
C19 C20 C75 118.8(10) . . ?
C22 C21 C20 117.4(10) . . ?
C22 C21 C25 119.1(10) . . ?
C20 C21 C25 123.3(11) . . ?
C21 C22 C23 123.8(10) . . ?
O6 C23 C22 126.1(11) . . ?
O6 C23 C18 113.9(12) . . ?
C22 C23 C18 119.6(11) . . ?
C45 C25 C21 118.9(7) . . ?
C7 C26 C27 109.5(6) . . ?
C32 C27 C28 120.3(9) . . ?
C32 C27 C26 124.8(8) . . ?
C28 C27 C26 114.8(10) . . ?
C29 C28 C27 122.6(10) . . ?
C28 C29 C30 118.2(10) . . ?
C28 C29 O7 128.7(13) . . ?
C30 C29 O7 113.0(12) . . ?
O8A C30 C29 106.4(13) . . ?
O8A C30 C31 131.8(14) . . ?
C29 C30 C31 121.3(10) . . ?
C29 C30 O8 133.5(11) . . ?
C31 C30 O8 104.3(12) . . ?
C32 C31 C30 119.6(10) . . ?
C27 C32 C31 117.9(9) . . ?
C27 C32 C51 122.6(9) . . ?
C31 C32 C51 119.4(10) . . ?
O8 C34 C35 115.5(15) . . ?
C36 C35 C40 118.5(8) . . ?
C36 C35 C34A 120.3(10) . . ?
C40 C35 C34A 115.2(11) . . ?
C36 C35 C34 122.1(10) . . ?
C40 C35 C34 118.1(11) . . ?
C37 C36 C35 121.2(8) . . ?
C36 C37 C38 117.1(9) . . ?
C36 C37 C42 121.0(8) . . ?
C38 C37 C42 121.8(8) . . ?
C39 C38 C37 123.3(8) . . ?
C40 C39 C38 121.3(8) . . ?
C40 C39 C41 121.9(10) . . ?
C38 C39 C41 116.8(9) . . ?
C39 C40 C35 118.6(8) . . ?
O10 C41 O9 100(2) . . ?
O10 C41 O10A 50.8(17) . . ?
O9 C41 O10A 127.6(10) . . ?
O10 C41 O9A 120(2) . . ?
O10A C41 O9A 117.4(16) . . ?
O10 C41 C39 120.1(17) . . ?
O9 C41 C39 113.4(12) . . ?
O10A C41 C39 118.9(11) . . ?
O9A C41 C39 114.5(15) . . ?
O11 C42 C37 115.2(7) . . ?
C44 C43 O11 126.7(8) . . ?
C44 C43 C48 118.8(9) . . ?
O11 C43 C48 114.2(9) . . ?
C43 C44 C45 123.5(8) . . ?
C46 C45 C44 115.6(9) . . ?
C46 C45 C25 124.1(9) . . ?
C44 C45 C25 120.2(8) . . ?
C47 C46 C45 120.1(8) . . ?
C47 C46 C50 120.2(8) . . ?
C45 C46 C50 119.7(10) . . ?
C48 C47 C46 122.4(9) . . ?
C47 C48 O12 127.2(9) . . ?
C47 C48 C43 119.5(9) . . ?
O12 C48 C43 113.2(9) . . ?
C70 C50 C46 115.5(8) . . ?
C32 C51 C52 114.9(7) . . ?
C53 C52 C57 119.5(9) . . ?
C53 C52 C51 119.6(9) . . ?
C57 C52 C51 120.7(10) . . ?
C54 C53 C52 120.3(10) . . ?
C53 C54 C55 123.5(10) . . ?
C53 C54 O13 122.6(11) . . ?
C55 C54 O13 113.9(11) . . ?
C54 C55 C56 118.4(9) . . ?
C54 C55 O14 121.5(10) . . ?
C56 C55 O14 120.1(9) . . ?
C55 C56 C57 121.4(9) . . ?
C56 C57 C52 116.7(9) . . ?
C56 C57 C1 119.6(8) . . ?
C52 C57 C1 123.7(9) . . ?
O14 C59 C60 113.5(7) . . ?
C61 C60 C65 116.8(8) . . ?
C61 C60 C59 122.5(8) . . ?
C65 C60 C59 120.6(7) . . ?
C60 C61 C62 120.6(8) . . ?
C63 C62 C61 121.1(7) . . ?
C63 C62 C67 119.0(8) . . ?
C61 C62 C67 119.8(8) . . ?
C62 C63 C64 120.0(8) . . ?
C65 C64 C63 119.4(8) . . ?
C65 C64 C66 120.9(8) . . ?
C63 C64 C66 119.7(8) . . ?
C64 C65 C60 122.1(7) . . ?
O16 C66 O15 121.8(8) . . ?
O16 C66 C64 120.3(8) . . ?
O15 C66 C64 117.9(8) . . ?
O17 C67 C62 111.9(7) . . ?
C69 C68 C73 121.8(9) . . ?
C69 C68 O17 120.3(10) . . ?
C73 C68 O17 117.9(9) . . ?
C68 C69 C70 119.6(9) . . ?
C71 C70 C69 121.0(9) . . ?
C71 C70 C50 124.4(9) . . ?
C69 C70 C50 114.5(10) . . ?
C70 C71 C72 119.9(9) . . ?
C70 C71 C75 125.5(9) . . ?
C72 C71 C75 114.6(10) . . ?
C71 C72 C73 118.3(10) . . ?
O18 C73 C68 119.2(9) . . ?
O18 C73 C72 121.6(11) . . ?
C68 C73 C72 119.1(9) . . ?
C71 C75 C20 110.9(7) . . ?
C34A O8A C30 125.4(14) . . ?
C41 O9A Cu2 112.3(17) . . ?
O8A C34A C35 124.4(15) . . ?
C8S N7S C12S 120.0 . . ?
C8S N7S Cu1 118.9(6) . . ?
C12S N7S Cu1 120.9(6) . . ?
N7S C8S C9S 120.0 . . ?
C10S C9S C8S 120.0 . . ?
C9S C10S C11S 120.0 . . ?
C10S C11S C12S 120.0 . . ?
C11S C12S N7S 120.0 . . ?
C14S N13S C18S 120.0 . . ?
C14S N13S Cu1 125.7(11) . . ?
C18S N13S Cu1 112.7(11) . . ?
N13S C14S C15S 120.0 . . ?
C14S C15S C16S 120.0 . . ?
C17S C16S C15S 120.0 . . ?
C16S C17S C18S 120.0 . . ?
C17S C18S N13S 120.0 . . ?
C20S N19S C24S 120.0 . . ?
C20S N19S Cu1 130.8(10) . . ?
C24S N19S Cu1 107.4(10) . . ?
C21S C20S N19S 120.0 . . ?
C20S C21S C22S 120.0 . . ?
C23S C22S C21S 120.0 . . ?
C22S C23S C24S 120.0 . . ?
C23S C24S N19S 120.0 . . ?
C26S N25S C30S 120.0 . . ?
C26S N25S Cu2 109.5(10) . . ?
C30S N25S Cu2 130.4(11) . . ?
N25S C26S C27S 120.0 . . ?
C28S C27S C26S 120.0 . . ?
C27S C28S C29S 120.0 . . ?
C28S C29S C30S 120.0 . . ?
C29S C30S N25S 120.0 . . ?
C32S N31S C36S 120.0 . . ?
C32S N31S Cu2 117.8(10) . . ?
C36S N31S Cu2 121.3(9) . . ?
C33S C32S N31S 120.0 . . ?
C32S C33S C34S 120.0 . . ?
C35S C34S C33S 120.0 . . ?
C36S C35S C34S 120.0 . . ?
C35S C36S N31S 120.0 . . ?

loop_
_geom_bond_atom_site_label_1
_geom_bond_atom_site_label_2
_geom_bond_distance
_geom_bond_site_symmetry_2
_geom_bond_publ_flag
Cu1 N13S 1.834(13) . ?
Cu1 O15 1.937(5) . ?
Cu1 O3 1.963(6) 7 ?
Cu1 N7S 1.987(6) . ?
Cu1 N19S 2.311(14) . ?
O1 C8A 1.38(4) . ?
O1 C4 1.402(9) . ?
O1 C8 1.408(13) . ?
C1 C2 1.476(10) . ?
C1 C57 1.505(11) . ?
Cu2 O37S 1.744(15) 2 ?
Cu2 N25S 1.936(11) . ?
Cu2 N25S 1.936(11) 2 ?
Cu2 O9 1.937(11) 2 ?
Cu2 O9 1.937(11) . ?
Cu2 N31S 1.966(15) 2 ?
Cu2 N31S 1.966(15) . ?
Cu2 O9A 2.05(3) 2 ?
Cu2 O9A 2.05(3) . ?
O2 C5 1.360(10) . ?
O2 C9 1.462(8) . ?
C2 C3 1.368(10) . ?
C2 C7 1.407(10) . ?
O3 C16 1.316(12) . ?
O3 Cu1 1.963(6) 7 ?
C3 C4 1.360(10) . ?
O4 C16 1.228(11) . ?
C4 C5 1.423(10) . ?
O5 C18 1.376(11) . ?
O5 C17 1.445(10) . ?
C5 C6 1.344(11) . ?
O6 C23 1.359(11) . ?
O6 C24 1.472(15) . ?
O6 C24A 1.64(7) . ?
C6 C7 1.384(11) . ?
O7 C33A 1.24(3) . ?
O7 C29 1.408(12) . ?
O7 C33 1.65(3) . ?
C7 C26 1.508(10) . ?
O8 C34 1.096(16) . ?
O8 C30 1.587(17) . ?
O9 C41 1.253(14) . ?
C9 C10 1.507(12) . ?
O10 C41 1.08(3) . ?
C10 C15 1.371(11) . ?
C10 C11 1.404(11) . ?
O11 C43 1.368(9) . ?
O11 C42 1.434(8) . ?
C11 C12 1.405(12) . ?
O12 C48 1.391(10) . ?
O12 C49 1.422(9) . ?
C12 C13 1.348(12) . ?
C12 C17 1.484(12) . ?
O13 C58A 1.20(3) . ?
O13 C58 1.28(2) . ?
O13 C54 1.390(11) . ?
C13 C14 1.385(12) . ?
O14 C55 1.397(10) . ?
O14 C59 1.415(9) . ?
C14 C15 1.322(11) . ?
C14 C16 1.514(13) . ?
O15 C66 1.302(9) . ?
O16 C66 1.229(9) . ?
O17 C67 1.332(9) . ?
O17 C68 1.387(9) . ?
O18 C73 1.349(10) . ?
O18 C74 1.410(11) . ?
C18 C19 1.380(12) . ?
C18 C23 1.396(13) . ?
C19 C20 1.411(12) . ?
C20 C21 1.388(12) . ?
C20 C75 1.556(12) . ?
C21 C22 1.365(11) . ?
C21 C25 1.487(12) . ?
C22 C23 1.383(13) . ?
C25 C45 1.482(11) . ?
C26 C27 1.517(11) . ?
C27 C32 1.362(11) . ?
C27 C28 1.413(11) . ?
C28 C29 1.315(13) . ?
C29 C30 1.367(13) . ?
C30 O8A 1.354(14) . ?
C30 C31 1.414(14) . ?
C31 C32 1.388(12) . ?
C32 C51 1.482(11) . ?
C34 C35 1.571(18) . ?
C35 C36 1.405(12) . ?
C35 C40 1.454(11) . ?
C35 C34A 1.555(18) . ?
C36 C37 1.379(11) . ?
C37 C38 1.390(11) . ?
C37 C42 1.461(11) . ?
C38 C39 1.359(11) . ?
C39 C40 1.334(11) . ?
C39 C41 1.542(11) . ?
C41 O10A 1.265(14) . ?
C41 O9A 1.32(3) . ?
C43 C44 1.334(10) . ?
C43 C48 1.419(11) . ?
C44 C45 1.435(11) . ?
C45 C46 1.424(11) . ?
C46 C47 1.366(11) . ?
C46 C50 1.497(11) . ?
C47 C48 1.360(12) . ?
C50 C70 1.486(12) . ?
C51 C52 1.551(12) . ?
C52 C53 1.371(12) . ?
C52 C57 1.463(12) . ?
C53 C54 1.329(12) . ?
C54 C55 1.368(12) . ?
C55 C56 1.387(11) . ?
C56 C57 1.393(10) . ?
C59 C60 1.485(10) . ?
C60 C61 1.380(10) . ?
C60 C65 1.413(11) . ?
C61 C62 1.392(10) . ?
C62 C63 1.354(10) . ?
C62 C67 1.524(10) . ?
C63 C64 1.378(10) . ?
C64 C65 1.367(10) . ?
C64 C66 1.463(11) . ?
C68 C69 1.327(11) . ?
C68 C73 1.376(12) . ?
C69 C70 1.462(11) . ?
C70 C71 1.338(12) . ?
C71 C72 1.410(12) . ?
C71 C75 1.511(11) . ?
C72 C73 1.466(12) . ?
O8A C34A 1.186(17) . ?
N7S C8S 1.3900 . ?
N7S C12S 1.3900 . ?
C8S C9S 1.3900 . ?
C9S C10S 1.3900 . ?
C10S C11S 1.3900 . ?
C11S C12S 1.3900 . ?
N13S C14S 1.3900 . ?
N13S C18S 1.3900 . ?
C14S C15S 1.3900 . ?
C15S C16S 1.3900 . ?
C16S C17S 1.3900 . ?
C17S C18S 1.3900 . ?
N19S C20S 1.3900 . ?
N19S C24S 1.3900 . ?
C20S C21S 1.3900 . ?
C21S C22S 1.3900 . ?
C22S C23S 1.3900 . ?
C23S C24S 1.3900 . ?
N25S C26S 1.3900 . ?
N25S C30S 1.3900 . ?
C26S C27S 1.3900 . ?
C27S C28S 1.3900 . ?
C28S C29S 1.3900 . ?
C29S C30S 1.3900 . ?
N31S C32S 1.3900 . ?
N31S C36S 1.3900 . ?
C32S C33S 1.3900 . ?
C33S C34S 1.3900 . ?
C34S C35S 1.3900 . ?
C35S C36S 1.3900 . ?
O37S C38S 1.3068 . ?
